data_2020707
loop_
_publ_author_name
'Szczesio, Ma\/lgorzata'
'Olczak, Andrzej'
'Mazerant, Ida'
'Gobis, Katarzyna'
'Foks, Henryk'
'G\/l\'owka, Marek L.'

_publ_section_title
;
 Planarity of benzoylthiocarbazate tuberculostatics. III. Diesters of
 3-(2-hydroxybenzoyl)dithiocarbazic acid
;
_journal_issue 2
_journal_name_full 'Acta Crystallographica Section C'
_journal_page_first 84
_journal_page_last 90
_journal_paper_doi 10.1107/S2053229616020556
_journal_volume 73
_journal_year 2017
_chemical_formula_iupac 'C16 H16 N2 O2 S2'
_chemical_formula_moiety 'C16 H16 N2 O2 S2'
_chemical_formula_sum 'C16 H16 N2 O2 S2'
_chemical_formula_weight 332.43
_chemical_name_systematic
;
(<i>Z</i>)-Benzyl methyl (2-hydroxybenzoyl)carbonohydrazonodithioate
;
_space_group_crystal_system monoclinic
_space_group_IT_number 14
_space_group_name_Hall '-P 2ybc'
_space_group_name_H-M_alt 'P 1 21/c 1'
_symmetry_space_group_name_Hall '-P 2ybc'
_symmetry_space_group_name_H-M 'P 1 21/c 1'
_atom_sites_solution_hydrogens geom
_audit_creation_method SHELXL-2014
_cell_angle_alpha 90
_cell_angle_beta 108.5970(9)
_cell_angle_gamma 90
_cell_formula_units_Z 4
_cell_length_a 13.2762(2)
_cell_length_b 12.6138(2)
_cell_length_c 10.1742(2)
_cell_measurement_reflns_used 9883
_cell_measurement_temperature 293(2)
_cell_measurement_theta_max 70.5255
_cell_measurement_theta_min 3.5125
_cell_volume 1614.84(5)
_computing_cell_refinement
;
SAINT-PLUS (Bruker, 2003)
;
_computing_data_collection
;
APEX2 (Bruker, 2002)
;
_computing_data_reduction
;
SAINT-PLUS (Bruker, 2003)
;
_computing_molecular_graphics
;
PLATON (Spek, 2009) and Mercury (Macrae <i>et al.</i>, 2006)
;
_computing_publication_material
;
PLATON (Spek, 2009)
;
_computing_structure_refinement
;
SHELXL97 (Sheldrick, 2008a)
;
_computing_structure_solution
;
SHELXS97 (Sheldrick, 2008a)
;
_diffrn_ambient_temperature 293(2)
_diffrn_measured_fraction_theta_full 0.999
_diffrn_measured_fraction_theta_max 0.989
_diffrn_measurement_device_type 'Bruker SMART APEXII CCD'
_diffrn_measurement_method '\w scan'
_diffrn_radiation_type CuK\a
_diffrn_radiation_wavelength 1.54178
_diffrn_reflns_av_R_equivalents 0.0401
_diffrn_reflns_limit_h_max 15
_diffrn_reflns_limit_h_min -16
_diffrn_reflns_limit_k_max 15
_diffrn_reflns_limit_k_min 0
_diffrn_reflns_limit_l_max 12
_diffrn_reflns_limit_l_min 0
_diffrn_reflns_number 32181
_diffrn_reflns_theta_full 67.679
_diffrn_reflns_theta_max 70.611
_diffrn_reflns_theta_min 3.512
_exptl_absorpt_coefficient_mu 3.057
_exptl_absorpt_correction_T_max 0.753362
_exptl_absorpt_correction_T_min 0.566842
_exptl_absorpt_correction_type multi-scan
_exptl_absorpt_process_details
;
(TWINABS; Sheldrick, 2008b)
;
_exptl_crystal_colour colourless
_exptl_crystal_density_diffrn 1.367
_exptl_crystal_description plate
_exptl_crystal_F_000 696
_exptl_crystal_size_max 1.000
_exptl_crystal_size_mid 0.304
_exptl_crystal_size_min 0.040
_refine_diff_density_max 0.309
_refine_diff_density_min -0.311
_refine_ls_extinction_method none
_refine_ls_goodness_of_fit_ref 1.051
_refine_ls_hydrogen_treatment constr
_refine_ls_matrix_type full
_refine_ls_number_parameters 202
_refine_ls_number_reflns 3055
_refine_ls_number_restraints 0
_refine_ls_restrained_S_all 1.051
_refine_ls_R_factor_all 0.0366
_refine_ls_R_factor_gt 0.0354
_refine_ls_shift/su_max 0.001
_refine_ls_shift/su_mean 0.000
_refine_ls_structure_factor_coef Fsqd
_refine_ls_weighting_details 'w=1/[\s^2^(Fo^2^)+(0.0645P)^2^+0.2643P] where P=(Fo^2^+2Fc^2^)/3'
_refine_ls_weighting_scheme calc
_refine_ls_wR_factor_gt 0.1020
_refine_ls_wR_factor_ref 0.1043
_reflns_number_gt 2931
_reflns_number_total 3055
_reflns_threshold_expression 'I > 2\s(I)'
_cod_data_source_file fn3226sup1.cif
_cod_data_source_block H2
_cod_depositor_comments 'Adding full bibliography for 2020706--2020708.cif.'
_cod_database_code 2020707
_cod_database_fobs_code 2020707
_shelx_space_group_comment
;
The symmetry employed for this shelxl refinement is uniquely defined
by the following loop, which should always be used as a source of
symmetry information in preference to the above space-group names.
They are only intended as comments.
;
_shelx_estimated_absorpt_t_min 0.150
_shelx_estimated_absorpt_t_max 0.887
_shelxl_version_number 2.014

loop_
_space_group_symop_operation_xyz
'x, y, z'
'-x, y+1/2, -z+1/2'
'-x, -y, -z'
'x, -y-1/2, z-1/2'

loop_
_atom_site_type_symbol
_atom_site_label
_atom_site_fract_x
_atom_site_fract_y
_atom_site_fract_z
_atom_site_U_iso_or_equiv
_atom_site_adp_type
_atom_site_calc_flag
_atom_site_occupancy
C C1 0.25504(12) 0.77077(14) 0.09649(17) 0.0436(4) Uani d 1
C C4 0.07133(13) 0.84530(13) 0.26026(19) 0.0429(4) Uani d 1
C C11 0.35229(19) 0.59595(17) 0.0138(3) 0.0677(6) Uani d 1
H H11A 0.3223 0.6193 -0.0816 0.081 Uiso calc 1
H H11B 0.4202 0.6311 0.0540 0.081 Uiso calc 1
C C12 0.36823(14) 0.47773(15) 0.0178(2) 0.0515(4) Uani d 1
C C13 0.43092(16) 0.42485(19) 0.1348(2) 0.0647(5) Uani d 1
H H13 0.4615 0.4619 0.2169 0.078 Uiso calc 1
C C14 0.44807(18) 0.3165(2) 0.1294(3) 0.0775(7) Uani d 1
H H14 0.4901 0.2809 0.2077 0.093 Uiso calc 1
C C15 0.40272(18) 0.26240(19) 0.0079(3) 0.0781(7) Uani d 1
H H15 0.4149 0.1901 0.0037 0.094 Uiso calc 1
C C16 0.34046(19) 0.3136(2) -0.1057(3) 0.0738(7) Uani d 1
H H16 0.3095 0.2760 -0.1873 0.089 Uiso calc 1
C C17 0.32243(16) 0.42093(18) -0.1017(2) 0.0608(5) Uani d 1
H H17 0.2790 0.4552 -0.1804 0.073 Uiso calc 1
C C21 0.2886(2) 0.96643(17) -0.0016(3) 0.0731(6) Uani d 1
H H21A 0.2127 0.9687 -0.0424 0.110 Uiso calc 1
H H21B 0.3209 1.0073 -0.0570 0.110 Uiso calc 1
H H21C 0.3084 0.9954 0.0904 0.110 Uiso calc 1
C C41 0.00117(12) 0.79433(13) 0.33090(18) 0.0420(4) Uani d 1
C C42 -0.05349(15) 0.86329(15) 0.3924(2) 0.0519(4) Uani d 1
H H42 -0.0439 0.9360 0.3872 0.062 Uiso calc 1
C C43 -0.12076(16) 0.82651(17) 0.4602(2) 0.0588(5) Uani d 1
H H43 -0.1565 0.8738 0.4997 0.071 Uiso calc 1
C C44 -0.13501(15) 0.71880(16) 0.4693(2) 0.0560(5) Uani d 1
H H44 -0.1802 0.6935 0.5156 0.067 Uiso calc 1
C C45 -0.08279(14) 0.64853(15) 0.4102(2) 0.0492(4) Uani d 1
H H45 -0.0929 0.5760 0.4169 0.059 Uiso calc 1
C C46 -0.01471(12) 0.68559(14) 0.34047(17) 0.0406(3) Uani d 1
N N2 0.19609(11) 0.82948(11) 0.14342(16) 0.0453(3) Uani d 1
N N3 0.13186(10) 0.78164(10) 0.20946(15) 0.0430(3) Uani d 1
H H3 0.1305 0.7139 0.2179 0.052 Uiso calc 1
O O4 0.07656(11) 0.94196(10) 0.25163(16) 0.0611(4) Uani d 1
O O46 0.03793(10) 0.61603(9) 0.28344(15) 0.0507(3) Uani d 1
H H46 0.0089 0.5579 0.2749 0.076 Uiso calc 1
S S1 0.26284(4) 0.63121(4) 0.11120(6) 0.05753(17) Uani d 1
S S2 0.33320(4) 0.83151(4) 0.00634(6) 0.05742(17) Uani d 1

loop_
_atom_site_aniso_label
_atom_site_aniso_U_11
_atom_site_aniso_U_22
_atom_site_aniso_U_33
_atom_site_aniso_U_12
_atom_site_aniso_U_13
_atom_site_aniso_U_23
C1 0.0431(7) 0.0463(9) 0.0474(8) -0.0026(6) 0.0229(7) -0.0036(7)
C4 0.0440(8) 0.0381(8) 0.0516(9) 0.0018(6) 0.0224(7) -0.0021(7)
C11 0.0753(13) 0.0578(11) 0.0929(16) 0.0068(10) 0.0591(13) 0.0001(11)
C12 0.0451(8) 0.0518(10) 0.0699(11) 0.0034(7) 0.0358(8) 0.0022(9)
C13 0.0546(10) 0.0798(14) 0.0619(12) -0.0012(10) 0.0219(9) -0.0037(10)
C14 0.0601(12) 0.0808(16) 0.1001(19) 0.0161(11) 0.0374(13) 0.0339(15)
C15 0.0650(12) 0.0520(12) 0.138(2) -0.0003(10) 0.0620(15) -0.0053(14)
C16 0.0639(12) 0.0810(15) 0.0915(17) -0.0113(12) 0.0459(12) -0.0285(14)
C17 0.0523(10) 0.0783(14) 0.0603(11) 0.0060(9) 0.0298(9) 0.0014(10)
C21 0.0929(16) 0.0491(11) 0.0975(17) -0.0121(11) 0.0587(14) -0.0036(11)
C41 0.0400(8) 0.0443(9) 0.0466(9) 0.0020(6) 0.0209(7) -0.0036(7)
C42 0.0557(10) 0.0449(9) 0.0647(11) 0.0058(8) 0.0327(9) -0.0053(8)
C43 0.0578(10) 0.0639(12) 0.0671(12) 0.0097(9) 0.0375(10) -0.0080(10)
C44 0.0492(9) 0.0676(12) 0.0620(11) -0.0025(8) 0.0330(8) -0.0017(9)
C45 0.0469(9) 0.0513(9) 0.0565(10) -0.0042(7) 0.0266(8) -0.0013(8)
C46 0.0388(7) 0.0420(8) 0.0456(9) 0.0009(6) 0.0199(7) -0.0025(7)
N2 0.0464(7) 0.0440(7) 0.0541(8) -0.0035(6) 0.0281(7) -0.0019(6)
N3 0.0470(7) 0.0351(7) 0.0565(8) 0.0007(5) 0.0302(6) -0.0009(6)
O4 0.0730(8) 0.0362(7) 0.0923(10) 0.0039(6) 0.0518(8) 0.0013(6)
O46 0.0561(7) 0.0379(6) 0.0729(9) -0.0018(5) 0.0413(6) -0.0052(6)
S1 0.0727(3) 0.0465(3) 0.0735(3) 0.0054(2) 0.0517(3) 0.0009(2)
S2 0.0619(3) 0.0552(3) 0.0717(3) -0.0051(2) 0.0446(3) -0.0011(2)

loop_
_atom_type_symbol
_atom_type_description
_atom_type_scat_dispersion_real
_atom_type_scat_dispersion_imag
_atom_type_scat_source
C C 0.0181 0.0091 'International Tables Vol C Tables 4.2.6.8 and 6.1.1.4'
H H 0.0000 0.0000 'International Tables Vol C Tables 4.2.6.8 and 6.1.1.4'
N N 0.0311 0.0180 'International Tables Vol C Tables 4.2.6.8 and 6.1.1.4'
O O 0.0492 0.0322 'International Tables Vol C Tables 4.2.6.8 and 6.1.1.4'
S S 0.3331 0.5567 'International Tables Vol C Tables 4.2.6.8 and 6.1.1.4'

loop_
_geom_angle_atom_site_label_1
_geom_angle_atom_site_label_2
_geom_angle_atom_site_label_3
_geom_angle
N2 C1 S2 118.38(13)
N2 C1 S1 124.96(13)
S2 C1 S1 116.65(9)
O4 C4 N3 120.66(16)
O4 C4 C41 121.44(15)
N3 C4 C41 117.87(14)
C12 C11 S1 109.67(14)
C12 C11 H11A 109.7
S1 C11 H11A 109.7
C12 C11 H11B 109.7
S1 C11 H11B 109.7
H11A C11 H11B 108.2
C17 C12 C13 118.93(19)
C17 C12 C11 118.3(2)
C13 C12 C11 122.7(2)
C12 C13 C14 120.0(2)
C12 C13 H13 120.0
C14 C13 H13 120.0
C15 C14 C13 119.7(2)
C15 C14 H14 120.2
C13 C14 H14 120.2
C16 C15 C14 120.4(2)
C16 C15 H15 119.8
C14 C15 H15 119.8
C15 C16 C17 120.6(2)
C15 C16 H16 119.7
C17 C16 H16 119.7
C12 C17 C16 120.4(2)
C12 C17 H17 119.8
C16 C17 H17 119.8
S2 C21 H21A 109.5
S2 C21 H21B 109.5
H21A C21 H21B 109.5
S2 C21 H21C 109.5
H21A C21 H21C 109.5
H21B C21 H21C 109.5
C46 C41 C42 117.86(16)
C46 C41 C4 126.06(14)
C42 C41 C4 116.07(15)
C43 C42 C41 121.83(17)
C43 C42 H42 119.1
C41 C42 H42 119.1
C42 C43 C44 119.49(17)
C42 C43 H43 120.3
C44 C43 H43 120.3
C45 C44 C43 120.44(17)
C45 C44 H44 119.8
C43 C44 H44 119.8
C44 C45 C46 120.29(17)
C44 C45 H45 119.9
C46 C45 H45 119.9
O46 C46 C41 119.61(14)
O46 C46 C45 120.30(15)
C41 C46 C45 120.08(15)
C1 N2 N3 118.43(14)
C4 N3 N2 117.48(13)
C4 N3 H3 121.3
N2 N3 H3 121.3
C46 O46 H46 109.5
C1 S1 C11 103.13(9)
C1 S2 C21 101.24(9)

loop_
_geom_bond_atom_site_label_1
_geom_bond_atom_site_label_2
_geom_bond_distance
C1 N2 1.276(2)
C1 S2 1.7641(16)
C1 S1 1.7669(18)
C4 O4 1.226(2)
C4 N3 1.350(2)
C4 C41 1.491(2)
C11 C12 1.505(3)
C11 S1 1.8276(19)
C11 H11A 0.9700
C11 H11B 0.9700
C12 C17 1.375(3)
C12 C13 1.387(3)
C13 C14 1.389(4)
C13 H13 0.9300
C14 C15 1.372(4)
C14 H14 0.9300
C15 C16 1.352(4)
C15 H15 0.9300
C16 C17 1.378(3)
C16 H16 0.9300
C17 H17 0.9300
C21 S2 1.795(2)
C21 H21A 0.9600
C21 H21B 0.9600
C21 H21C 0.9600
C41 C46 1.396(2)
C41 C42 1.402(2)
C42 C43 1.371(3)
C42 H42 0.9300
C43 C44 1.379(3)
C43 H43 0.9300
C44 C45 1.376(3)
C44 H44 0.9300
C45 C46 1.396(2)
C45 H45 0.9300
C46 O46 1.3615(19)
N2 N3 1.3813(18)
N3 H3 0.8600
O46 H46 0.8200

loop_
_geom_hbond_atom_site_label_D
_geom_hbond_atom_site_label_H
_geom_hbond_atom_site_label_A
_geom_hbond_site_symmetry_A
_geom_hbond_distance_DH
_geom_hbond_distance_HA
_geom_hbond_distance_DA
_geom_hbond_angle_DHA
O46 H46 O4 2_545 0.82 1.82 2.6293(17) 170.2
N3 H3 O46 . 0.86 2.00 2.6616(17) 133.0
C45 H45 O4 2_545 0.93 2.47 3.098(2) 125.3
C21 H21A O46 4_575 0.96 2.65 3.507(3) 148.2

loop_
_geom_torsion_atom_site_label_1
_geom_torsion_atom_site_label_2
_geom_torsion_atom_site_label_3
_geom_torsion_atom_site_label_4
_geom_torsion
S1 C11 C12 C17 108.74(18)
S1 C11 C12 C13 -74.3(2)
C17 C12 C13 C14 1.1(3)
C11 C12 C13 C14 -175.86(19)
C12 C13 C14 C15 0.0(3)
C13 C14 C15 C16 -0.8(3)
C14 C15 C16 C17 0.6(3)
C13 C12 C17 C16 -1.3(3)
C11 C12 C17 C16 175.75(18)
C15 C16 C17 C12 0.5(3)
O4 C4 C41 C46 176.59(18)
N3 C4 C41 C46 -5.4(3)
O4 C4 C41 C42 -3.2(3)
N3 C4 C41 C42 174.76(17)
C46 C41 C42 C43 0.0(3)
C4 C41 C42 C43 179.77(18)
C41 C42 C43 C44 0.4(3)
C42 C43 C44 C45 -0.4(3)
C43 C44 C45 C46 0.0(3)
C42 C41 C46 O46 -179.22(17)
C4 C41 C46 O46 1.0(3)
C42 C41 C46 C45 -0.3(3)
C4 C41 C46 C45 179.87(16)
C44 C45 C46 O46 179.23(17)
C44 C45 C46 C41 0.3(3)
S2 C1 N2 N3 177.60(12)
S1 C1 N2 N3 -0.9(2)
O4 C4 N3 N2 -2.4(3)
C41 C4 N3 N2 179.59(14)
C1 N2 N3 C4 178.99(16)
N2 C1 S1 C11 176.14(17)
S2 C1 S1 C11 -2.39(14)
C12 C11 S1 C1 179.41(16)
N2 C1 S2 C21 -5.47(17)
S1 C1 S2 C21 173.16(12)
